data_4105567
loop_
_publ_author_name
'Yanhui Chen'
'Litao Liu'
'Ying Peng'
'Pingping Chen'
'Yi Luo'
'Jingping Qu'

_publ_section_title
;
 Unusual Thiolate-Bridged Diiron Clusters Bearing the cis-HN=NH Ligand and
 Their Reactivities with Terminal Alkynes
;
_journal_name_full 'Journal of the American Chemical Society'
_journal_page_first 1147
_journal_page_last 1149
_journal_paper_doi 10.1021/ja105948r
_journal_volume 133
_journal_year 2011
_chemical_formula_moiety 'C26 H41 F6 Fe2 N0 P S2'
_chemical_formula_sum 'C26 H41 F6 Fe2 N0 P S2'
_chemical_formula_weight 674.38
_chemical_name_systematic
; 
 ? 
;
_space_group_IT_number 14
_symmetry_cell_setting monoclinic
_symmetry_space_group_name_Hall '-P 2yn'
_symmetry_space_group_name_H-M 'P 1 21/n 1'
_atom_sites_solution_hydrogens geom
_atom_sites_solution_primary direct
_atom_sites_solution_secondary difmap
_audit_creation_method SHELXL-97
_cell_angle_alpha 90.00
_cell_angle_beta 110.934(4)
_cell_angle_gamma 90.00
_cell_formula_units_Z 4
_cell_length_a 13.9480(9)
_cell_length_b 14.6111(11)
_cell_length_c 15.6505(13)
_cell_measurement_reflns_used 412
_cell_measurement_temperature 273(2)
_cell_measurement_theta_max 25.25
_cell_measurement_theta_min 1.97
_cell_volume 2979.0(4)
_computing_cell_refinement 'Bruker SMART'
_computing_data_collection 'Bruker SMART'
_computing_data_reduction 'Bruker SMART'
_computing_molecular_graphics 'Bruker SHELXTL'
_computing_publication_material 'Bruker SHELXTL'
_computing_structure_refinement 'SHELXL-97 (Sheldrick, 1997)'
_computing_structure_solution 'SHELXS-97 (Sheldrick, 1990)'
_diffrn_ambient_temperature 273(2)
_diffrn_measured_fraction_theta_full 0.997
_diffrn_measured_fraction_theta_max 0.997
_diffrn_measurement_device_type 'CCD area detector'
_diffrn_measurement_method 'phi and omega scans'
_diffrn_radiation_monochromator graphite
_diffrn_radiation_source 'fine-focus sealed tube'
_diffrn_radiation_type MoK\a
_diffrn_radiation_wavelength 0.71073
_diffrn_reflns_av_R_equivalents 0.0422
_diffrn_reflns_av_sigmaI/netI 0.0704
_diffrn_reflns_limit_h_max 16
_diffrn_reflns_limit_h_min -16
_diffrn_reflns_limit_k_max 17
_diffrn_reflns_limit_k_min -17
_diffrn_reflns_limit_l_max 14
_diffrn_reflns_limit_l_min -18
_diffrn_reflns_number 10825
_diffrn_reflns_theta_full 25.25
_diffrn_reflns_theta_max 25.25
_diffrn_reflns_theta_min 1.97
_exptl_absorpt_coefficient_mu 1.220
_exptl_absorpt_correction_T_max 0.9528
_exptl_absorpt_correction_T_min 0.9087
_exptl_absorpt_correction_type empirical
_exptl_crystal_colour dark-green
_exptl_crystal_density_diffrn 1.504
_exptl_crystal_description block
_exptl_crystal_F_000 1400
_exptl_crystal_size_max 0.08
_exptl_crystal_size_mid 0.05
_exptl_crystal_size_min 0.04
_refine_diff_density_max 0.784
_refine_diff_density_min -0.422
_refine_diff_density_rms 0.079
_refine_ls_extinction_method none
_refine_ls_goodness_of_fit_ref 0.999
_refine_ls_hydrogen_treatment constr
_refine_ls_matrix_type full
_refine_ls_number_parameters 334
_refine_ls_number_reflns 5381
_refine_ls_number_restraints 0
_refine_ls_restrained_S_all 0.999
_refine_ls_R_factor_all 0.1110
_refine_ls_R_factor_gt 0.0609
_refine_ls_shift/su_max 0.002
_refine_ls_shift/su_mean 0.000
_refine_ls_structure_factor_coef Fsqd
_refine_ls_weighting_details 'calc w=1/[\s^2^(Fo^2^)+(0.0900P)^2^+0.0000P] where P=(Fo^2^+2Fc^2^)/3'
_refine_ls_weighting_scheme calc
_refine_ls_wR_factor_gt 0.1551
_refine_ls_wR_factor_ref 0.1749
_reflns_number_gt 3185
_reflns_number_total 5381
_reflns_threshold_expression >2sigma(I)
_cod_data_source_file ja105948r_si_006.cif
_cod_data_source_block ds1
_cod_database_code 4105567

loop_
_symmetry_equiv_pos_as_xyz
'x, y, z'
'-x+1/2, y+1/2, -z+1/2'
'-x, -y, -z'
'x-1/2, -y-1/2, z-1/2'

loop_
_atom_site_label
_atom_site_type_symbol
_atom_site_fract_x
_atom_site_fract_y
_atom_site_fract_z
_atom_site_U_iso_or_equiv
_atom_site_adp_type
_atom_site_occupancy
_atom_site_symmetry_multiplicity
_atom_site_calc_flag
_atom_site_refinement_flags
P1 P 0.12626(16) 1.29058(15) -0.09622(14) 0.0831(6) Uani 1 1 d .
Fe1 Fe 0.39046(5) 0.86836(6) 0.16275(5) 0.0472(3) Uani 1 1 d .
Fe2 Fe 0.40470(5) 0.69055(6) 0.17010(5) 0.0497(3) Uani 1 1 d .
S1 S 0.34426(11) 0.77387(11) 0.04522(9) 0.0576(4) Uani 1 1 d .
S2 S 0.54142(10) 0.89523(11) 0.14729(10) 0.0590(4) Uani 1 1 d .
F1 F 0.2313(5) 1.2827(6) -0.0216(5) 0.218(4) Uani 1 1 d .
F2 F 0.1193(8) 1.3873(5) -0.0689(7) 0.264(4) Uani 1 1 d .
F3 F 0.1470(7) 1.2001(5) -0.1323(7) 0.253(4) Uani 1 1 d .
F4 F 0.0785(5) 1.2546(8) -0.0327(5) 0.285(6) Uani 1 1 d .
F5 F 0.1725(7) 1.3299(6) -0.1629(5) 0.227(4) Uani 1 1 d .
F6 F 0.0170(5) 1.2941(6) -0.1695(4) 0.215(4) Uani 1 1 d .
C1 C 0.2811(5) 0.9692(4) 0.0893(4) 0.0667(16) Uani 1 1 d .
C2 C 0.3621(5) 1.0124(4) 0.1549(4) 0.0655(16) Uani 1 1 d .
C3 C 0.3701(4) 0.9763(4) 0.2422(4) 0.0698(18) Uani 1 1 d .
H3A H 0.4190 0.9959 0.3017 0.084 Uiso 1 1 calc R
C4 C 0.2890(4) 0.9134(4) 0.2275(4) 0.0614(16) Uani 1 1 d .
C5 C 0.2358(4) 0.9077(4) 0.1333(4) 0.0615(15) Uani 1 1 d .
C6 C 0.2425(7) 0.9906(6) -0.0134(5) 0.116(3) Uani 1 1 d .
H6A H 0.1939 1.0399 -0.0264 0.174 Uiso 1 1 calc R
H6B H 0.2101 0.9372 -0.0473 0.174 Uiso 1 1 calc R
H6C H 0.2994 1.0080 -0.0307 0.174 Uiso 1 1 calc R
C7 C 0.4219(6) 1.0918(5) 0.1350(6) 0.109(3) Uani 1 1 d .
H7A H 0.3875 1.1483 0.1367 0.164 Uiso 1 1 calc R
H7B H 0.4260 1.0839 0.0754 0.164 Uiso 1 1 calc R
H7C H 0.4899 1.0932 0.1802 0.164 Uiso 1 1 calc R
C8 C 0.2616(6) 0.8680(5) 0.3016(5) 0.108(3) Uani 1 1 d .
H8A H 0.2132 0.9053 0.3165 0.162 Uiso 1 1 calc R
H8B H 0.3223 0.8603 0.3549 0.162 Uiso 1 1 calc R
H8C H 0.2316 0.8092 0.2807 0.162 Uiso 1 1 calc R
C9 C 0.1395(4) 0.8563(5) 0.0872(6) 0.109(3) Uani 1 1 d .
H9A H 0.0819 0.8933 0.0853 0.163 Uiso 1 1 calc R
H9B H 0.1399 0.8010 0.1205 0.163 Uiso 1 1 calc R
H9C H 0.1342 0.8414 0.0260 0.163 Uiso 1 1 calc R
C10 C 0.4204(4) 0.5540(4) 0.2169(5) 0.0659(16) Uani 1 1 d .
C11 C 0.3628(4) 0.6063(4) 0.2614(4) 0.0571(15) Uani 1 1 d .
C12 C 0.2733(4) 0.6367(4) 0.1925(4) 0.0559(15) Uani 1 1 d .
H12A H 0.2194 0.6734 0.2023 0.067 Uiso 1 1 calc R
C13 C 0.2711(4) 0.6045(4) 0.1074(4) 0.0624(16) Uani 1 1 d .
C14 C 0.3641(5) 0.5560(4) 0.1223(4) 0.0649(16) Uani 1 1 d .
C15 C 0.5150(5) 0.4997(5) 0.2641(6) 0.112(3) Uani 1 1 d .
H15A H 0.4964 0.4391 0.2760 0.168 Uiso 1 1 calc R
H15B H 0.5542 0.5288 0.3208 0.168 Uiso 1 1 calc R
H15C H 0.5555 0.4963 0.2258 0.168 Uiso 1 1 calc R
C16 C 0.3897(5) 0.6169(5) 0.3617(4) 0.087(2) Uani 1 1 d .
H16A H 0.3595 0.5679 0.3843 0.130 Uiso 1 1 calc R
H16B H 0.3640 0.6744 0.3741 0.130 Uiso 1 1 calc R
H16C H 0.4630 0.6153 0.3914 0.130 Uiso 1 1 calc R
C17 C 0.1813(5) 0.6115(5) 0.0190(4) 0.092(2) Uani 1 1 d .
H17A H 0.1361 0.5606 0.0136 0.138 Uiso 1 1 calc R
H17B H 0.2054 0.6110 -0.0313 0.138 Uiso 1 1 calc R
H17C H 0.1450 0.6675 0.0181 0.138 Uiso 1 1 calc R
C18 C 0.3884(6) 0.5049(5) 0.0494(6) 0.116(3) Uani 1 1 d .
H18A H 0.3606 0.4441 0.0440 0.174 Uiso 1 1 calc R
H18B H 0.4615 0.5015 0.0655 0.174 Uiso 1 1 calc R
H18C H 0.3587 0.5363 -0.0079 0.174 Uiso 1 1 calc R
C19 C 0.4073(6) 0.7798(6) -0.0401(5) 0.104(3) Uani 1 1 d .
H19A H 0.4209 0.8436 -0.0489 0.125 Uiso 1 1 calc R
H19B H 0.4730 0.7489 -0.0154 0.125 Uiso 1 1 calc R
C20 C 0.3561(10) 0.7445(9) -0.1195(7) 0.244(9) Uani 1 1 d .
H20A H 0.3949 0.7508 -0.1590 0.366 Uiso 1 1 calc R
H20B H 0.2917 0.7757 -0.1460 0.366 Uiso 1 1 calc R
H20C H 0.3439 0.6808 -0.1123 0.366 Uiso 1 1 calc R
C21 C 0.6309(4) 0.9388(4) 0.2548(4) 0.0644(16) Uani 1 1 d .
H21A H 0.5975 0.9868 0.2768 0.077 Uiso 1 1 calc R
H21B H 0.6485 0.8899 0.2996 0.077 Uiso 1 1 calc R
C22 C 0.7281(4) 0.9765(5) 0.2472(4) 0.083(2) Uani 1 1 d .
H22A H 0.7722 0.9986 0.3058 0.125 Uiso 1 1 calc R
H22B H 0.7115 1.0258 0.2038 0.125 Uiso 1 1 calc R
H22C H 0.7627 0.9290 0.2270 0.125 Uiso 1 1 calc R
C23 C 0.4625(3) 0.7915(4) 0.2649(3) 0.0498(13) Uani 1 1 d .
H23A H 0.4385 0.7925 0.3166 0.060 Uiso 1 1 calc R
C24 C 0.5383(4) 0.7268(4) 0.2689(4) 0.0592(15) Uani 1 1 d .
H24A H 0.5680 0.6884 0.3233 0.071 Uiso 1 1 calc R
C25 C 0.5613(4) 0.7097(4) 0.1901(4) 0.0623(16) Uani 1 1 d .
H25A H 0.5982 0.6520 0.1932 0.075 Uiso 1 1 calc R
C26 C 0.5990(4) 0.7853(4) 0.1456(5) 0.0721(18) Uani 1 1 d .
H26A H 0.5861 0.7685 0.0825 0.086 Uiso 1 1 calc R
H26C H 0.6727 0.7908 0.1761 0.086 Uiso 1 1 calc R

loop_
_atom_site_aniso_label
_atom_site_aniso_U_11
_atom_site_aniso_U_22
_atom_site_aniso_U_33
_atom_site_aniso_U_23
_atom_site_aniso_U_13
_atom_site_aniso_U_12
P1 0.0989(14) 0.0756(14) 0.0756(12) 0.0046(11) 0.0320(12) 0.0023(11)
Fe1 0.0461(4) 0.0542(5) 0.0433(4) -0.0001(4) 0.0184(3) -0.0038(4)
Fe2 0.0445(4) 0.0530(5) 0.0546(5) -0.0026(4) 0.0214(4) -0.0047(4)
S1 0.0646(9) 0.0650(10) 0.0462(8) -0.0059(7) 0.0233(7) -0.0152(8)
S2 0.0550(8) 0.0677(11) 0.0602(9) -0.0047(8) 0.0279(7) -0.0118(7)
F1 0.121(5) 0.325(11) 0.165(6) 0.011(6) -0.001(4) 0.004(5)
F2 0.340(11) 0.132(6) 0.364(12) -0.080(7) 0.178(11) 0.011(7)
F3 0.294(10) 0.109(5) 0.315(11) -0.075(6) 0.058(9) 0.018(6)
F4 0.142(5) 0.529(16) 0.182(7) 0.177(8) 0.054(5) -0.067(7)
F5 0.315(10) 0.208(8) 0.236(8) 0.074(6) 0.195(8) 0.024(7)
F6 0.138(5) 0.305(11) 0.149(6) 0.064(6) -0.015(4) 0.011(5)
C1 0.078(4) 0.064(4) 0.058(4) 0.003(3) 0.024(3) 0.006(4)
C2 0.074(4) 0.056(4) 0.079(4) 0.007(3) 0.042(4) 0.005(3)
C3 0.061(3) 0.075(5) 0.069(4) -0.024(4) 0.017(3) 0.014(3)
C4 0.066(4) 0.062(4) 0.068(4) 0.014(3) 0.038(3) 0.020(3)
C5 0.047(3) 0.053(4) 0.082(4) 0.010(3) 0.021(3) 0.003(3)
C6 0.159(7) 0.113(7) 0.065(5) 0.028(5) 0.025(5) 0.038(6)
C7 0.129(6) 0.080(6) 0.128(7) 0.010(5) 0.057(6) -0.011(5)
C8 0.143(7) 0.107(6) 0.114(6) 0.045(5) 0.095(6) 0.052(5)
C9 0.051(4) 0.099(6) 0.159(8) -0.022(5) 0.016(4) -0.001(4)
C10 0.052(3) 0.047(4) 0.099(5) 0.009(4) 0.027(3) -0.003(3)
C11 0.056(3) 0.059(4) 0.053(3) 0.001(3) 0.015(3) -0.022(3)
C12 0.053(3) 0.048(4) 0.073(4) -0.002(3) 0.030(3) -0.013(3)
C13 0.061(3) 0.063(4) 0.058(4) -0.006(3) 0.016(3) -0.023(3)
C14 0.068(4) 0.061(4) 0.078(4) -0.015(3) 0.042(4) -0.010(3)
C15 0.061(4) 0.076(5) 0.182(9) 0.029(6) 0.024(5) 0.008(4)
C16 0.101(5) 0.091(6) 0.066(4) 0.000(4) 0.027(4) -0.034(4)
C17 0.101(5) 0.081(5) 0.069(4) 0.007(4) 0.000(4) -0.037(4)
C18 0.154(7) 0.096(6) 0.137(7) -0.048(5) 0.100(6) -0.030(5)
C19 0.121(6) 0.142(8) 0.068(5) -0.019(5) 0.058(5) -0.045(5)
C20 0.359(18) 0.314(17) 0.130(9) -0.138(10) 0.174(12) -0.242(15)
C21 0.058(3) 0.068(4) 0.064(4) -0.001(3) 0.018(3) -0.013(3)
C22 0.061(4) 0.098(6) 0.086(5) 0.008(4) 0.021(4) -0.024(4)
C23 0.039(3) 0.060(4) 0.050(3) -0.004(3) 0.016(2) -0.009(3)
C24 0.041(3) 0.060(4) 0.071(4) 0.001(3) 0.014(3) -0.005(3)
C25 0.047(3) 0.058(4) 0.088(4) -0.001(3) 0.031(3) 0.002(3)
C26 0.063(3) 0.080(5) 0.091(5) -0.017(4) 0.049(4) -0.013(3)

loop_
_atom_type_symbol
_atom_type_description
_atom_type_scat_dispersion_real
_atom_type_scat_dispersion_imag
_atom_type_scat_source
C C 0.0033 0.0016 'International Tables Vol C Tables 4.2.6.8 and 6.1.1.4'
H H 0.0000 0.0000 'International Tables Vol C Tables 4.2.6.8 and 6.1.1.4'
N N 0.0061 0.0033 'International Tables Vol C Tables 4.2.6.8 and 6.1.1.4'
F F 0.0171 0.0103 'International Tables Vol C Tables 4.2.6.8 and 6.1.1.4'
P P 0.1023 0.0942 'International Tables Vol C Tables 4.2.6.8 and 6.1.1.4'
S S 0.1246 0.1234 'International Tables Vol C Tables 4.2.6.8 and 6.1.1.4'
Fe Fe 0.3463 0.8444 'International Tables Vol C Tables 4.2.6.8 and 6.1.1.4'

loop_
_geom_angle_atom_site_label_1
_geom_angle_atom_site_label_2
_geom_angle_atom_site_label_3
_geom_angle
F4 P1 F3 97.7(6)
F4 P1 F2 93.1(6)
F3 P1 F2 169.0(5)
F4 P1 F5 178.1(5)
F3 P1 F5 83.6(5)
F2 P1 F5 85.7(5)
F4 P1 F1 89.9(4)
F3 P1 F1 87.7(5)
F2 P1 F1 89.7(5)
F5 P1 F1 91.6(5)
F4 P1 F6 87.1(4)
F3 P1 F6 91.2(5)
F2 P1 F6 91.9(5)
F5 P1 F6 91.4(4)
F1 P1 F6 176.7(4)
C23 Fe1 C3 95.1(2)
C23 Fe1 C4 91.3(2)
C3 Fe1 C4 39.2(2)
C23 Fe1 C5 122.0(2)
C3 Fe1 C5 65.2(2)
C4 Fe1 C5 38.5(2)
C23 Fe1 C1 155.9(2)
C3 Fe1 C1 65.0(2)
C4 Fe1 C1 64.7(2)
C5 Fe1 C1 38.8(2)
C23 Fe1 C2 131.0(2)
C3 Fe1 C2 39.5(2)
C4 Fe1 C2 65.2(2)
C5 Fe1 C2 64.3(2)
C1 Fe1 C2 37.6(2)
C23 Fe1 S1 103.82(17)
C3 Fe1 S1 155.22(17)
C4 Fe1 S1 123.21(19)
C5 Fe1 S1 90.96(18)
C1 Fe1 S1 92.48(17)
C2 Fe1 S1 125.18(19)
C23 Fe1 S2 87.70(15)
C3 Fe1 S2 105.37(18)
C4 Fe1 S2 144.33(19)
C5 Fe1 S2 148.57(17)
C1 Fe1 S2 109.82(18)
C2 Fe1 S2 89.04(16)
S1 Fe1 S2 91.46(6)
C23 Fe1 Fe2 50.98(16)
C3 Fe1 Fe2 138.68(19)
C4 Fe1 Fe2 109.98(17)
C5 Fe1 Fe2 109.61(16)
C1 Fe1 Fe2 137.72(18)
C2 Fe1 Fe2 173.94(16)
S1 Fe1 Fe2 53.63(5)
S2 Fe1 Fe2 96.88(5)
C24 Fe2 C23 40.4(2)
C24 Fe2 C10 91.7(2)
C23 Fe2 C10 117.8(2)
C24 Fe2 C14 125.0(3)
C23 Fe2 C14 156.6(2)
C10 Fe2 C14 38.9(2)
C24 Fe2 C11 92.2(2)
C23 Fe2 C11 93.6(2)
C10 Fe2 C11 40.2(2)
C14 Fe2 C11 66.0(2)
C24 Fe2 C25 39.6(2)
C23 Fe2 C25 71.2(2)
C10 Fe2 C25 95.8(2)
C14 Fe2 C25 108.0(2)
C11 Fe2 C25 119.8(2)
C24 Fe2 C12 125.6(2)
C23 Fe2 C12 106.6(2)
C10 Fe2 C12 65.3(2)
C14 Fe2 C12 65.0(2)
C11 Fe2 C12 38.4(2)
C25 Fe2 C12 158.1(2)
C24 Fe2 C13 154.9(2)
C23 Fe2 C13 143.0(2)
C10 Fe2 C13 64.8(2)
C14 Fe2 C13 38.8(2)
C11 Fe2 C13 64.5(2)
C25 Fe2 C13 145.1(2)
C12 Fe2 C13 37.98(19)
C24 Fe2 S1 119.39(17)
C23 Fe2 S1 99.92(16)
C10 Fe2 S1 142.3(2)
C14 Fe2 S1 103.42(19)
C11 Fe2 S1 144.08(16)
C25 Fe2 S1 96.09(17)
C12 Fe2 S1 105.71(16)
C13 Fe2 S1 85.65(16)
C24 Fe2 Fe1 78.88(17)
C23 Fe2 Fe1 46.84(15)
C10 Fe2 Fe1 162.8(2)
C14 Fe2 Fe1 155.25(19)
C11 Fe2 Fe1 125.01(17)
C25 Fe2 Fe1 86.14(17)
C12 Fe2 Fe1 108.58(16)
C13 Fe2 Fe1 121.20(17)
S1 Fe2 Fe1 53.82(4)
C19 S1 Fe2 122.6(3)
C19 S1 Fe1 120.1(2)
Fe2 S1 Fe1 72.55(5)
C26 S2 C21 99.4(3)
C26 S2 Fe1 106.68(19)
C21 S2 Fe1 108.87(18)
C2 C1 C5 108.6(5)
C2 C1 C6 125.1(6)
C5 C1 C6 126.2(6)
C2 C1 Fe1 71.2(4)
C5 C1 Fe1 69.9(3)
C6 C1 Fe1 128.3(4)
C1 C2 C3 107.8(5)
C1 C2 C7 124.0(6)
C3 C2 C7 127.9(6)
C1 C2 Fe1 71.2(4)
C3 C2 Fe1 68.4(3)
C7 C2 Fe1 131.1(5)
C4 C3 C2 107.5(5)
C4 C3 Fe1 71.5(3)
C2 C3 Fe1 72.0(3)
C4 C3 H3A 126.1
C2 C3 H3A 126.1
Fe1 C3 H3A 126.1
C5 C4 C3 107.6(5)
C5 C4 C8 127.2(6)
C3 C4 C8 125.0(6)
C5 C4 Fe1 70.7(3)
C3 C4 Fe1 69.3(3)
C8 C4 Fe1 129.2(4)
C4 C5 C1 108.4(5)
C4 C5 C9 126.2(6)
C1 C5 C9 124.8(6)
C4 C5 Fe1 70.8(3)
C1 C5 Fe1 71.3(3)
C9 C5 Fe1 130.1(5)
C1 C6 H6A 109.5
C1 C6 H6B 109.5
H6A C6 H6B 109.5
C1 C6 H6C 109.5
H6A C6 H6C 109.5
H6B C6 H6C 109.5
C2 C7 H7A 109.5
C2 C7 H7B 109.5
H7A C7 H7B 109.5
C2 C7 H7C 109.5
H7A C7 H7C 109.5
H7B C7 H7C 109.5
C4 C8 H8A 109.5
C4 C8 H8B 109.5
H8A C8 H8B 109.5
C4 C8 H8C 109.5
H8A C8 H8C 109.5
H8B C8 H8C 109.5
C5 C9 H9A 109.5
C5 C9 H9B 109.5
H9A C9 H9B 109.5
C5 C9 H9C 109.5
H9A C9 H9C 109.5
H9B C9 H9C 109.5
C14 C10 C11 107.3(5)
C14 C10 C15 126.5(7)
C11 C10 C15 125.9(7)
C14 C10 Fe2 70.5(4)
C11 C10 Fe2 70.3(3)
C15 C10 Fe2 129.7(4)
C12 C11 C10 106.9(5)
C12 C11 C16 126.9(6)
C10 C11 C16 125.9(6)
C12 C11 Fe2 71.4(3)
C10 C11 Fe2 69.5(3)
C16 C11 Fe2 128.7(4)
C13 C12 C11 109.7(5)
C13 C12 Fe2 72.4(3)
C11 C12 Fe2 70.2(3)
C13 C12 H12A 125.1
C11 C12 H12A 125.1
Fe2 C12 H12A 125.1
C12 C13 C14 107.6(5)
C12 C13 C17 125.5(6)
C14 C13 C17 126.6(6)
C12 C13 Fe2 69.7(3)
C14 C13 Fe2 68.2(3)
C17 C13 Fe2 132.5(4)
C10 C14 C13 108.4(5)
C10 C14 C18 126.7(6)
C13 C14 C18 124.3(7)
C10 C14 Fe2 70.6(3)
C13 C14 Fe2 73.0(3)
C18 C14 Fe2 129.0(4)
C10 C15 H15A 109.5
C10 C15 H15B 109.5
H15A C15 H15B 109.5
C10 C15 H15C 109.5
H15A C15 H15C 109.5
H15B C15 H15C 109.5
C11 C16 H16A 109.5
C11 C16 H16B 109.5
H16A C16 H16B 109.5
C11 C16 H16C 109.5
H16A C16 H16C 109.5
H16B C16 H16C 109.5
C13 C17 H17A 109.5
C13 C17 H17B 109.5
H17A C17 H17B 109.5
C13 C17 H17C 109.5
H17A C17 H17C 109.5
H17B C17 H17C 109.5
C14 C18 H18A 109.5
C14 C18 H18B 109.5
H18A C18 H18B 109.5
C14 C18 H18C 109.5
H18A C18 H18C 109.5
H18B C18 H18C 109.5
C20 C19 S1 115.6(6)
C20 C19 H19A 108.4
S1 C19 H19A 108.4
C20 C19 H19B 108.4
S1 C19 H19B 108.4
H19A C19 H19B 107.4
C19 C20 H20A 109.5
C19 C20 H20B 109.5
H20A C20 H20B 109.5
C19 C20 H20C 109.5
H20A C20 H20C 109.5
H20B C20 H20C 109.5
C22 C21 S2 113.3(4)
C22 C21 H21A 108.9
S2 C21 H21A 108.9
C22 C21 H21B 108.9
S2 C21 H21B 108.9
H21A C21 H21B 107.7
C21 C22 H22A 109.5
C21 C22 H22B 109.5
H22A C22 H22B 109.5
C21 C22 H22C 109.5
H22A C22 H22C 109.5
H22B C22 H22C 109.5
C24 C23 Fe1 126.4(4)
C24 C23 Fe2 69.0(3)
Fe1 C23 Fe2 82.18(19)
C24 C23 H23A 116.6
Fe1 C23 H23A 116.6
Fe2 C23 H23A 116.6
C25 C24 C23 119.1(5)
C25 C24 Fe2 73.7(3)
C23 C24 Fe2 70.7(3)
C25 C24 H24A 120.2
C23 C24 H24A 120.2
Fe2 C24 H24A 120.2
C24 C25 C26 120.4(5)
C24 C25 Fe2 66.7(3)
C26 C25 Fe2 123.1(4)
C24 C25 H25A 113.0
C26 C25 H25A 113.0
Fe2 C25 H25A 113.0
C25 C26 S2 114.7(4)
C25 C26 H26A 108.6
S2 C26 H26A 108.6
C25 C26 H26C 108.6
S2 C26 H26C 108.6
H26A C26 H26C 107.6

loop_
_geom_bond_atom_site_label_1
_geom_bond_atom_site_label_2
_geom_bond_distance
P1 F4 1.476(5)
P1 F3 1.506(7)
P1 F2 1.489(7)
P1 F5 1.522(6)
P1 F1 1.517(6)
P1 F6 1.546(6)
Fe1 C23 1.918(5)
Fe1 C3 2.089(6)
Fe1 C4 2.119(5)
Fe1 C5 2.118(5)
Fe1 C1 2.136(6)
Fe1 C2 2.137(6)
Fe1 S1 2.2041(16)
Fe1 S2 2.2383(14)
Fe1 Fe2 2.6050(12)
Fe2 C24 2.021(5)
Fe2 C23 2.043(5)
Fe2 C10 2.109(6)
Fe2 C14 2.108(6)
Fe2 C11 2.120(5)
Fe2 C25 2.111(5)
Fe2 C12 2.135(5)
Fe2 C13 2.170(5)
Fe2 S1 2.1988(16)
S1 C19 1.846(6)
S2 C26 1.801(6)
S2 C21 1.815(5)
C1 C2 1.378(8)
C1 C5 1.412(7)
C1 C6 1.533(8)
C2 C3 1.430(8)
C2 C7 1.526(9)
C3 C4 1.412(8)
C3 H3A 0.9800
C4 C5 1.397(8)
C4 C8 1.498(8)
C5 C9 1.482(8)
C6 H6A 0.9600
C6 H6B 0.9600
C6 H6C 0.9600
C7 H7A 0.9600
C7 H7B 0.9600
C7 H7C 0.9600
C8 H8A 0.9600
C8 H8B 0.9600
C8 H8C 0.9600
C9 H9A 0.9600
C9 H9B 0.9600
C9 H9C 0.9600
C10 C14 1.406(8)
C10 C11 1.454(8)
C10 C15 1.490(8)
C11 C12 1.398(7)
C11 C16 1.486(8)
C12 C13 1.401(7)
C12 H12A 0.9800
C13 C14 1.424(8)
C13 C17 1.501(8)
C14 C18 1.500(8)
C15 H15A 0.9600
C15 H15B 0.9600
C15 H15C 0.9600
C16 H16A 0.9600
C16 H16B 0.9600
C16 H16C 0.9600
C17 H17A 0.9600
C17 H17B 0.9600
C17 H17C 0.9600
C18 H18A 0.9600
C18 H18B 0.9600
C18 H18C 0.9600
C19 C20 1.299(10)
C19 H19A 0.9700
C19 H19B 0.9700
C20 H20A 0.9600
C20 H20B 0.9600
C20 H20C 0.9600
C21 C22 1.507(7)
C21 H21A 0.9700
C21 H21B 0.9700
C22 H22A 0.9600
C22 H22B 0.9600
C22 H22C 0.9600
C23 C24 1.403(7)
C23 H23A 0.9800
C24 C25 1.403(8)
C24 H24A 0.9800
C25 C26 1.498(8)
C25 H25A 0.9800
C26 H26A 0.9700
C26 H26C 0.9700
